data_7152952
loop_
_publ_author_name
'Sinha, Mantosh K.'
'Khoury, Kareem'
'Herdtweck, Eberhardt'
'D\"omling, Alexander'

_publ_section_title
;
 Various cyclization scaffolds by a truly Ugi 4-CR.
;
_journal_issue 29
_journal_name_full 'Organic &amp; biomolecular chemistry'
_journal_page_first 4792
_journal_page_last 4796
_journal_paper_doi 10.1039/c3ob40523k
_journal_volume 11
_journal_year 2013
_chemical_absolute_configuration unk
_chemical_formula_moiety 'C21 H29 N3 O3'
_chemical_formula_sum 'C21 H29 N3 O3'
_chemical_formula_weight 371.47
_chemical_name_systematic ?
_space_group_IT_number 29
_symmetry_cell_setting orthorhombic
_symmetry_Int_Tables_number 29
_symmetry_space_group_name_Hall 'P 2c -2ac'
_symmetry_space_group_name_H-M 'P c a 21'
_atom_sites_solution_hydrogens difmap
_atom_sites_solution_primary direct
_atom_sites_solution_secondary difmap
_cell_angle_alpha 90
_cell_angle_beta 90
_cell_angle_gamma 90
_cell_formula_units_Z 4
_cell_length_a 10.3528(4)
_cell_length_b 10.3325(3)
_cell_length_c 18.7803(7)
_cell_measurement_reflns_used 9924
_cell_measurement_temperature 123(1)
_cell_measurement_theta_max 25.40
_cell_measurement_theta_min 1.97
_cell_volume 2008.93(12)
_computing_cell_refinement 'SAINT (Bruker, 2008b)'
_computing_data_collection 'APEX II Control Software (Bruker, 2008a)'
_computing_data_reduction 'SAINT (Bruker, 2008b)'
_computing_molecular_graphics 'PLATON (Spek, 2010)'
_computing_publication_material 'PLATON (Spek, 2010)'
_computing_structure_refinement 'SHELXL97 (Sheldrick, 1998)'
_computing_structure_solution 'SIR92 (Altomare, 1994)'
_diffrn_ambient_temperature 123(1)
_diffrn_detector ' CCD plate '
_diffrn_detector_area_resol_mean 16
_diffrn_measured_fraction_theta_full 0.995
_diffrn_measured_fraction_theta_max 0.995
_diffrn_measurement_device ' \k-geometry diffractometer '
_diffrn_measurement_device_type ' Bruker APEX-II CCD '
_diffrn_measurement_method ' phi- and omega-rotation '
_diffrn_radiation_monochromator graphite
_diffrn_radiation_source 'rotating anode FR591'
_diffrn_radiation_type 'Mo K\a'
_diffrn_radiation_wavelength 0.71073
_diffrn_reflns_av_R_equivalents 0.0272
_diffrn_reflns_av_sigmaI/netI 0.0108
_diffrn_reflns_limit_h_max 12
_diffrn_reflns_limit_h_min -12
_diffrn_reflns_limit_k_max 12
_diffrn_reflns_limit_k_min -12
_diffrn_reflns_limit_l_max 22
_diffrn_reflns_limit_l_min -22
_diffrn_reflns_number 63328
_diffrn_reflns_theta_full 25.40
_diffrn_reflns_theta_max 25.40
_diffrn_reflns_theta_min 1.97
_diffrn_standards_decay_% 0
_exptl_absorpt_coefficient_mu 0.083
_exptl_absorpt_correction_T_max 0.7452
_exptl_absorpt_correction_T_min 0.6816
_exptl_absorpt_correction_type multi-scan
_exptl_absorpt_process_details 'SADABS, Bruker, 2008b'
_exptl_crystal_colour colorless
_exptl_crystal_density_diffrn 1.228
_exptl_crystal_density_meas ?
_exptl_crystal_density_method none
_exptl_crystal_description plate
_exptl_crystal_F_000 800
_exptl_crystal_size_max 0.41
_exptl_crystal_size_mid 0.13
_exptl_crystal_size_min 0.05
_refine_diff_density_max 0.149
_refine_diff_density_min -0.158
_refine_diff_density_rms 0.029
_refine_ls_abs_structure_details 'Flack H D (1983), Acta Cryst. A39, 876-881'
_refine_ls_abs_structure_Flack 0.1(7)
_refine_ls_extinction_method none
_refine_ls_goodness_of_fit_ref 1.064
_refine_ls_hydrogen_treatment refall
_refine_ls_matrix_type full
_refine_ls_number_parameters 360
_refine_ls_number_reflns 3686
_refine_ls_number_restraints 1
_refine_ls_restrained_S_all 1.064
_refine_ls_R_factor_all 0.0259
_refine_ls_R_factor_gt 0.0242
_refine_ls_shift/su_max 0.000
_refine_ls_shift/su_mean 0.000
_refine_ls_structure_factor_coef Fsqd
_refine_ls_weighting_details 'w=1/[\s^2^(Fo^2^)+(0.0354P)^2^+0.3238P] where P=(Fo^2^+2Fc^2^)/3'
_refine_ls_weighting_scheme sigma
_refine_ls_wR_factor_gt 0.0609
_refine_ls_wR_factor_ref 0.0624
_reflns_number_gt 3564
_reflns_number_total 3686
_reflns_threshold_expression I>2\s(I)
_cod_data_source_file c3ob40523k.txt
_cod_data_source_block product_5
_cod_depositor_comments
;
The following automatic conversions were performed:

'_symmetry_cell_setting' value 'Orthorhombic' changed to
'orthorhombic' according to
/home/saulius/struct/CIF-dictionaries/cif_core.dic dictionary named
'cif_core.dic' version 2.4.2 from 2011-04-26.

Automatic conversion script
Id: cif_fix_values 1891 2012-01-12 08:04:46Z andrius 

The following automatic conversions were performed:

'_exptl_crystal_density_meas' value 'none' was changed to '?' - the
value is perceived as not measured.

Automatic conversion script
Id: cif_fix_values 3008 2015-01-20 13:52:24Z robertas 
;
_cod_original_cell_volume 2008.94(12)
_cod_database_code 7152952

loop_
_symmetry_equiv_pos_site_id
_symmetry_equiv_pos_as_xyz
1 x,y,z
2 -x,-y,1/2+z
3 1/2-x,y,1/2+z
4 1/2+x,-y,z

loop_
_atom_site_aniso_label
_atom_site_aniso_U_11
_atom_site_aniso_U_22
_atom_site_aniso_U_33
_atom_site_aniso_U_23
_atom_site_aniso_U_13
_atom_site_aniso_U_12
O10 0.0311(5) 0.0352(5) 0.0227(5) 0.0034(4) 0.0069(4) -0.0017(4)
O11 0.0253(5) 0.0281(5) 0.0277(5) -0.0013(4) 0.0017(4) -0.0082(4)
O16 0.0253(4) 0.0371(5) 0.0221(5) 0.0032(4) -0.0006(4) 0.0089(4)
N8 0.0217(5) 0.0257(5) 0.0178(5) -0.0016(4) -0.0004(4) -0.0003(4)
N12 0.0175(5) 0.0235(5) 0.0186(5) 0.0013(4) 0.0009(4) 0.0006(4)
N15 0.0191(5) 0.0282(6) 0.0236(6) 0.0002(4) -0.0028(4) -0.0006(4)
C1 0.0242(6) 0.0259(7) 0.0240(7) 0.0023(5) 0.0015(6) -0.0049(5)
C2 0.0168(6) 0.0246(6) 0.0205(6) 0.0019(5) 0.0014(5) -0.0002(5)
C3 0.0165(6) 0.0239(6) 0.0181(6) 0.0016(5) 0.0003(5) -0.0010(4)
C4 0.0185(6) 0.0292(7) 0.0217(7) 0.0024(5) 0.0004(5) 0.0018(5)
C5 0.0267(7) 0.0258(7) 0.0291(7) 0.0018(6) 0.0010(5) 0.0055(5)
C6 0.0339(7) 0.0239(7) 0.0268(7) 0.0044(6) 0.0004(6) 0.0011(5)
C7 0.0175(6) 0.0245(6) 0.0222(6) 0.0016(5) 0.0011(5) 0.0027(5)
C9 0.0151(5) 0.0268(6) 0.0192(6) 0.0008(5) -0.0012(5) 0.0013(5)
C13 0.0251(6) 0.0227(6) 0.0214(6) 0.0015(6) 0.0004(5) 0.0004(5)
C14 0.0211(6) 0.0289(6) 0.0131(6) 0.0029(5) 0.0041(4) 0.0027(5)
C17 0.0247(7) 0.0374(8) 0.0223(7) -0.0044(6) -0.0005(5) -0.0051(6)
C18 0.0254(6) 0.0242(6) 0.0233(6) -0.0009(6) 0.0004(5) 0.0001(5)
C19 0.0286(8) 0.0479(9) 0.0288(8) -0.0049(7) 0.0011(6) -0.0081(6)
C20 0.0306(8) 0.0466(9) 0.0371(9) 0.0056(8) -0.0007(7) -0.0094(7)
C21 0.0224(6) 0.0337(7) 0.0178(6) -0.0029(6) -0.0037(5) 0.0008(5)
C22 0.0238(6) 0.0274(7) 0.0149(6) -0.0044(5) -0.0034(5) -0.0018(5)
C23 0.0275(7) 0.0249(7) 0.0196(6) 0.0004(5) -0.0014(5) -0.0030(5)
C24 0.0247(7) 0.0327(7) 0.0236(7) -0.0045(5) 0.0025(5) -0.0033(5)
C25 0.0320(7) 0.0296(7) 0.0251(7) -0.0057(6) -0.0012(6) 0.0045(6)
C26 0.0405(8) 0.0254(7) 0.0265(7) 0.0010(6) 0.0015(6) -0.0024(6)
C27 0.0290(6) 0.0321(7) 0.0204(6) 0.0005(6) 0.0027(5) -0.0058(6)

loop_
_atom_site_label
_atom_site_type_symbol
_atom_site_thermal_displace_type
_atom_site_fract_x
_atom_site_fract_y
_atom_site_fract_z
_atom_site_occupancy
_atom_site_U_iso_or_equiv
O10 O Uani 0.07104(9) 0.67500(10) -0.04771(5) 1.000 0.0297(3)
O11 O Uani -0.19517(8) 0.42293(9) 0.08703(5) 1.000 0.0270(3)
O16 O Uani 0.19985(8) 0.50748(10) 0.27255(5) 1.000 0.0282(3)
N8 N Uani -0.06181(10) 0.52619(10) 0.00687(5) 1.000 0.0217(3)
N12 N Uani -0.09816(10) 0.62062(11) 0.19003(6) 1.000 0.0199(3)
N15 N Uani 0.10878(11) 0.70585(11) 0.26577(6) 1.000 0.0236(3)
C1 C Uani 0.04123(13) 0.83743(13) 0.08415(7) 1.000 0.0247(4)
C2 C Uani 0.01951(11) 0.69176(12) 0.07979(7) 1.000 0.0206(3)
C3 C Uani -0.10616(11) 0.63851(12) 0.11348(6) 1.000 0.0195(3)
C4 C Uani -0.22262(12) 0.72672(13) 0.09666(7) 1.000 0.0231(4)
C5 C Uani -0.19448(14) 0.86791(13) 0.11291(8) 1.000 0.0272(4)
C6 C Uani -0.08065(13) 0.91572(13) 0.06843(8) 1.000 0.0282(4)
C7 C Uani 0.01557(11) 0.63648(12) 0.00500(7) 1.000 0.0214(3)
C9 C Uani -0.12803(11) 0.51442(12) 0.07062(6) 1.000 0.0204(3)
C13 C Uani -0.00560(13) 0.52422(13) 0.21489(7) 1.000 0.0231(3)
C14 C Uani 0.11109(12) 0.57949(12) 0.25322(6) 1.000 0.0210(3)
C17 C Uani 0.21411(13) 0.77290(15) 0.30211(7) 1.000 0.0281(4)
C18 C Uani 0.32111(12) 0.81378(13) 0.25136(7) 1.000 0.0243(3)
C19 C Uani 0.43978(15) 0.86319(18) 0.29094(8) 1.000 0.0351(5)
C20 C Uani 0.55230(15) 0.89122(18) 0.24210(9) 1.000 0.0381(5)
C21 C Uani -0.08462(12) 0.44170(13) -0.05493(7) 1.000 0.0246(4)
C22 C Uani 0.01861(12) 0.34033(13) -0.06578(7) 1.000 0.0220(4)
C23 C Uani 0.13031(13) 0.36908(13) -0.10419(7) 1.000 0.0240(4)
C24 C Uani 0.22166(13) 0.27370(14) -0.11791(7) 1.000 0.0270(4)
C25 C Uani 0.20205(14) 0.14904(14) -0.09358(7) 1.000 0.0289(4)
C26 C Uani 0.09131(14) 0.11956(14) -0.05507(8) 1.000 0.0308(4)
C27 C Uani 0.00001(13) 0.21498(13) -0.04123(7) 1.000 0.0272(4)
H1 H Uiso -0.1751(16) 0.6043(15) 0.2067(8) 1.000 0.024(4)
H2 H Uiso 0.0406(17) 0.7446(16) 0.2511(9) 1.000 0.030(4)
H11 H Uiso 0.1124(15) 0.8610(14) 0.0513(8) 1.000 0.028(4)
H12 H Uiso 0.0696(14) 0.8547(14) 0.1317(8) 1.000 0.019(4)
H21 H Uiso 0.0888(14) 0.6496(13) 0.1035(8) 1.000 0.017(3)
H41 H Uiso -0.2452(14) 0.7179(13) 0.0477(9) 1.000 0.023(4)
H42 H Uiso -0.2948(14) 0.6961(15) 0.1243(8) 1.000 0.018(3)
H51 H Uiso -0.1734(15) 0.8796(14) 0.1635(9) 1.000 0.030(4)
H52 H Uiso -0.2703(18) 0.9175(16) 0.1029(9) 1.000 0.036(4)
H61 H Uiso -0.0625(15) 1.0118(17) 0.0778(9) 1.000 0.033(4)
H62 H Uiso -0.1020(15) 0.9057(14) 0.0184(9) 1.000 0.027(4)
H131 H Uiso 0.0299(15) 0.4680(15) 0.1756(8) 1.000 0.027(4)
H132 H Uiso -0.0485(14) 0.4663(15) 0.2486(9) 1.000 0.027(4)
H171 H Uiso 0.2456(18) 0.7107(17) 0.3397(11) 1.000 0.046(5)
H172 H Uiso 0.1759(16) 0.8512(17) 0.3255(9) 1.000 0.036(4)
H181 H Uiso 0.2914(14) 0.8814(16) 0.2181(9) 1.000 0.033(4)
H182 H Uiso 0.3431(14) 0.7402(14) 0.2219(8) 1.000 0.022(3)
H191 H Uiso 0.414(2) 0.943(2) 0.3145(12) 1.000 0.059(6)
H192 H Uiso 0.468(2) 0.798(2) 0.3291(13) 1.000 0.064(6)
H201 H Uiso 0.577(2) 0.807(3) 0.2190(13) 1.000 0.072(7)
H202 H Uiso 0.624(2) 0.927(2) 0.2661(12) 1.000 0.061(6)
H203 H Uiso 0.5267(19) 0.9509(19) 0.2061(11) 1.000 0.052(6)
H211 H Uiso -0.0892(14) 0.4978(16) -0.0978(9) 1.000 0.027(4)
H212 H Uiso -0.1690(15) 0.3999(14) -0.0482(8) 1.000 0.028(4)
H231 H Uiso 0.1453(16) 0.4559(17) -0.1236(8) 1.000 0.032(4)
H241 H Uiso 0.3023(17) 0.2940(15) -0.1465(9) 1.000 0.034(4)
H251 H Uiso 0.2644(17) 0.0798(17) -0.1059(9) 1.000 0.033(4)
H261 H Uiso 0.0783(16) 0.0276(18) -0.0398(9) 1.000 0.038(4)
H271 H Uiso -0.0764(16) 0.1913(16) -0.0132(10) 1.000 0.035(4)

loop_
_atom_type_symbol
_atom_type_description
_atom_type_scat_dispersion_real
_atom_type_scat_dispersion_imag
_atom_type_scat_source
O O 0.0106 0.0060 'International Tables Vol C Tables 4.2.6.8 and 6.1.1.4'
N N 0.0061 0.0033 'International Tables Vol C Tables 4.2.6.8 and 6.1.1.4'
H H 0.0000 0.0000 'International Tables Vol C Tables 4.2.6.8 and 6.1.1.4'
C C 0.0033 0.0016 'International Tables Vol C Tables 4.2.6.8 and 6.1.1.4'

loop_
_geom_angle_atom_site_label_1
_geom_angle_atom_site_label_2
_geom_angle_atom_site_label_3
_geom_angle
_geom_angle_publ_flag
C7 N8 C9 112.22(10) yes
C7 N8 C21 123.89(10) yes
C9 N8 C21 123.39(10) yes
C3 N12 C13 116.19(10) yes
C14 N15 C17 122.42(11) yes
C3 N12 H1 109.1(10) no
C13 N12 H1 110.7(10) no
C17 N15 H2 122.9(11) no
C14 N15 H2 114.7(11) no
C2 C1 C6 113.00(11) no
C1 C2 C7 115.19(11) no
C3 C2 C7 102.83(9) no
C1 C2 C3 116.94(10) no
C2 C3 C9 101.95(9) no
C4 C3 C9 105.75(9) no
N12 C3 C2 113.71(10) yes
N12 C3 C4 108.80(10) yes
N12 C3 C9 114.99(10) yes
C2 C3 C4 111.28(10) no
C3 C4 C5 112.09(11) no
C4 C5 C6 110.42(11) no
C1 C6 C5 111.13(11) no
O10 C7 N8 124.17(12) yes
O10 C7 C2 128.32(11) yes
N8 C7 C2 107.46(10) yes
O11 C9 C3 127.15(11) yes
N8 C9 C3 107.93(10) yes
O11 C9 N8 124.86(11) yes
N12 C13 C14 114.69(11) yes
N15 C14 C13 116.11(11) yes
O16 C14 N15 123.58(12) yes
O16 C14 C13 120.28(11) yes
N15 C17 C18 112.49(11) yes
C17 C18 C19 111.99(11) no
C18 C19 C20 112.94(12) no
N8 C21 C22 113.85(10) yes
C21 C22 C23 120.58(12) no
C21 C22 C27 120.27(11) no
C23 C22 C27 119.04(12) no
C22 C23 C24 120.59(12) no
C23 C24 C25 119.98(13) no
C24 C25 C26 119.85(13) no
C25 C26 C27 120.19(13) no
C22 C27 C26 120.35(12) no
C2 C1 H11 108.6(8) no
C2 C1 H12 106.2(9) no
C6 C1 H11 111.3(9) no
C6 C1 H12 109.6(9) no
H11 C1 H12 107.9(12) no
C1 C2 H21 108.4(8) no
C3 C2 H21 106.3(9) no
C7 C2 H21 106.4(9) no
C3 C4 H41 109.4(9) no
C3 C4 H42 107.6(9) no
C5 C4 H41 109.4(8) no
C5 C4 H42 110.9(9) no
H41 C4 H42 107.4(13) no
C4 C5 H51 110.8(9) no
C4 C5 H52 108.5(10) no
C6 C5 H51 108.5(9) no
C6 C5 H52 110.7(10) no
H51 C5 H52 107.9(14) no
C1 C6 H61 109.2(9) no
C1 C6 H62 108.6(9) no
C5 C6 H61 111.2(9) no
C5 C6 H62 108.6(9) no
H61 C6 H62 108.1(13) no
N12 C13 H131 113.5(9) no
N12 C13 H132 109.1(9) no
C14 C13 H131 105.9(9) no
C14 C13 H132 106.5(9) no
H131 C13 H132 106.7(13) no
N15 C17 H171 105.4(10) no
N15 C17 H172 107.0(10) no
C18 C17 H171 112.3(11) no
C18 C17 H172 109.8(10) no
H171 C17 H172 109.6(15) no
C17 C18 H181 111.5(9) no
C17 C18 H182 108.2(9) no
C19 C18 H181 108.8(9) no
C19 C18 H182 110.6(9) no
H181 C18 H182 105.5(13) no
C18 C19 H191 106.5(12) no
C18 C19 H192 110.5(12) no
C20 C19 H191 109.0(12) no
C20 C19 H192 109.3(12) no
H191 C19 H192 108.5(18) no
C19 C20 H201 107.0(14) no
C19 C20 H202 113.1(13) no
C19 C20 H203 109.9(12) no
H201 C20 H202 110.2(17) no
H201 C20 H203 109.0(19) no
H202 C20 H203 107.7(18) no
N8 C21 H211 107.5(10) no
N8 C21 H212 107.6(9) no
C22 C21 H211 109.2(9) no
C22 C21 H212 110.0(9) no
H211 C21 H212 108.6(12) no
C22 C23 H231 121.2(10) no
C24 C23 H231 118.2(10) no
C23 C24 H241 120.8(9) no
C25 C24 H241 119.3(9) no
C24 C25 H251 120.0(10) no
C26 C25 H251 120.1(10) no
C25 C26 H261 117.9(10) no
C27 C26 H261 121.9(10) no
C22 C27 H271 121.5(10) no
C26 C27 H271 118.1(10) no

loop_
_geom_bond_atom_site_label_1
_geom_bond_atom_site_label_2
_geom_bond_distance
_geom_bond_publ_flag
O10 C7 1.2117(16) yes
O11 C9 1.2132(15) yes
O16 C14 1.2369(15) yes
N8 C7 1.3934(16) yes
N8 C9 1.3850(15) yes
N8 C21 1.4714(16) yes
N12 C3 1.4518(16) yes
N12 C13 1.4589(17) yes
N15 C14 1.3269(17) yes
N15 C17 1.4611(18) yes
N12 H1 0.872(16) no
N15 H2 0.857(17) no
C1 C2 1.5240(18) no
C1 C6 1.5276(19) no
C2 C7 1.5168(18) no
C2 C3 1.5478(17) no
C3 C9 1.5307(17) no
C3 C4 1.5441(17) no
C4 C5 1.5186(19) no
C5 C6 1.527(2) no
C13 C14 1.5178(18) no
C17 C18 1.5212(19) no
C18 C19 1.524(2) no
C19 C20 1.511(2) no
C21 C22 1.5102(18) no
C22 C27 1.3882(19) no
C22 C23 1.3949(18) no
C23 C24 1.3900(19) no
C24 C25 1.382(2) no
C25 C26 1.389(2) no
C26 C27 1.390(2) no
C1 H11 0.991(15) no
C1 H12 0.957(15) no
C2 H21 0.950(14) no
C4 H41 0.953(17) no
C4 H42 0.963(15) no
C5 H51 0.982(17) no
C5 H52 0.956(18) no
C6 H61 1.026(18) no
C6 H62 0.971(17) no
C13 H131 1.009(15) no
C13 H132 0.978(16) no
C17 H171 1.009(19) no
C17 H172 1.002(17) no
C18 H181 0.986(17) no
C18 H182 0.967(15) no
C19 H191 0.97(2) no
C19 H192 1.03(2) no
C20 H201 1.01(3) no
C20 H202 0.94(2) no
C20 H203 0.95(2) no
C21 H211 0.993(17) no
C21 H212 0.983(15) no
C23 H231 0.981(17) no
C24 H241 1.015(17) no
C25 H251 0.991(18) no
C26 H261 1.002(18) no
C27 H271 0.981(17) no
